data_7123327
loop_
_publ_author_name
'Basle, Olivier'
'Mauduit, Marc'
'Crassous, Jeanne'
'Favereau, Ludovic'
'Miqueu, Karinne'
'crevisy, C'
'Dorcet, Vincent'
'Roisnel, Thierry'
'Viv\`es, Thomas'
'Tarrieu, Robert'
'Pichon, Delphine'
'Manguin, Romane'

_publ_section_title
;
 A kinetic resolution strategy for the synthesis of chiral octahedral
 NHC-iridium(III) catalysts
;
_journal_name_full 'Chemical Communications'
_journal_paper_doi 10.1039/C9CC02434D
_journal_year 2019
_chemical_absolute_configuration ad
_chemical_compound_source 'synthesis as described'
_chemical_formula_moiety 'C40 H39 Ir N4 O2, H2 O'
_chemical_formula_sum 'C40 H41 Ir N4 O3'
_chemical_formula_weight 817.97
_chemical_name_systematic
;
 ?
;
_space_group_crystal_system orthorhombic
_space_group_IT_number 19
_space_group_name_Hall 'P 2ac 2ab'
_space_group_name_H-M_alt 'P 21 21 21'
_symmetry_space_group_name_Hall 'P 2ac 2ab'
_symmetry_space_group_name_H-M 'P 21 21 21'
_atom_sites_solution_hydrogens mixed
_audit_update_record
;
2019-01-31 deposited with the CCDC.    2019-04-24 downloaded from the CCDC.
;
_cell_angle_alpha 90
_cell_angle_beta 90
_cell_angle_gamma 90
_cell_formula_units_Z 4
_cell_length_a 9.2852(6)
_cell_length_b 15.2175(12)
_cell_length_c 24.7997(19)
_cell_measurement_reflns_used 8786
_cell_measurement_temperature 150
_cell_measurement_theta_max 26.83
_cell_measurement_theta_min 2.68
_cell_measurement_wavelength 0.71073
_cell_volume 3504.1(4)
_computing_cell_refinement 'APEX3 (Bruker, 2015)'
_computing_data_collection 'SAINT (Bruker, 2014)'
_computing_data_reduction 'SAINT (Bruker, 2014)'
_computing_molecular_graphics 'SXGRAPH (Farrugia, 1999), Mercury (CSD, 2016)'
_computing_publication_material 'CRYSCALC (T. Roisnel, local program, 2019)'
_computing_structure_refinement 'SHELXL-2016_6 (Sheldrick, 2016)'
_computing_structure_solution 'SHELXT (Sheldrick, 2015)'
_diffrn_ambient_temperature 150
_diffrn_detector '(CMOS) PHOTON 100'
_diffrn_detector_area_resol_mean 10.4167?
_diffrn_measured_fraction_theta_full 0.997
_diffrn_measured_fraction_theta_max 0.998
_diffrn_measurement_device_type 'D8 VENTURE Bruker AXS'
_diffrn_measurement_method 'rotation images'
_diffrn_radiation_monochromator 'multilayer monochromator'
_diffrn_radiation_probe x-ray
_diffrn_radiation_source 'Incoatec microfocus sealed tube'
_diffrn_radiation_type MoK\a
_diffrn_radiation_wavelength 0.71073
_diffrn_reflns_av_R_equivalents 0.0979
_diffrn_reflns_av_unetI/netI 0.0778
_diffrn_reflns_limit_h_max 12
_diffrn_reflns_limit_h_min -10
_diffrn_reflns_limit_k_max 19
_diffrn_reflns_limit_k_min -19
_diffrn_reflns_limit_l_max 32
_diffrn_reflns_limit_l_min -31
_diffrn_reflns_number 35824
_diffrn_reflns_theta_full 25.242
_diffrn_reflns_theta_max 27.476
_diffrn_reflns_theta_min 3.050
_diffrn_source_current 1.0
_diffrn_source_voltage 50.0
_exptl_absorpt_coefficient_mu 3.854
_exptl_absorpt_correction_T_max 0.680
_exptl_absorpt_correction_T_min 0.551
_exptl_absorpt_correction_type multi-scan
_exptl_absorpt_process_details
;
  [Sheldrick, G.M. (2014). SADABS Bruker AXS Inc., Madison, Wisconsin, USA]
;
_exptl_crystal_colour yellow
_exptl_crystal_density_diffrn 1.550
_exptl_crystal_description stick
_exptl_crystal_F_000 1640
_exptl_crystal_size_max 0.350
_exptl_crystal_size_mid 0.110
_exptl_crystal_size_min 0.100
_refine_diff_density_max 0.585
_refine_diff_density_min -0.623
_refine_diff_density_rms 0.126
_refine_ls_abs_structure_details
;
Flack x determined using 2690 quotients [(I+)-(I-)]/[(I+)+(I-)]
(Parsons, Flack and Wagner, Acta Cryst. B69 (2013) 249-259).
;
_refine_ls_abs_structure_Flack -0.004(6)
_refine_ls_extinction_method none
_refine_ls_goodness_of_fit_ref 0.958
_refine_ls_hydrogen_treatment mixed
_refine_ls_matrix_type full
_refine_ls_number_parameters 414
_refine_ls_number_reflns 8014
_refine_ls_number_restraints 3
_refine_ls_restrained_S_all 0.958
_refine_ls_R_factor_all 0.0504
_refine_ls_R_factor_gt 0.0346
_refine_ls_shift/su_max 0.018
_refine_ls_shift/su_mean 0.001
_refine_ls_structure_factor_coef Fsqd
_refine_ls_weighting_details 'w=1/[\s^2^(Fo^2^)] where P=(Fo^2^+2Fc^2^)/3'
_refine_ls_weighting_scheme calc
_refine_ls_wR_factor_gt 0.0539
_refine_ls_wR_factor_ref 0.0578
_reflns_Friedel_coverage 0.786
_reflns_Friedel_fraction_full 0.997
_reflns_Friedel_fraction_max 0.997
_reflns_number_gt 6874
_reflns_number_total 8014
_reflns_threshold_expression >2sigma(I)
_cod_data_source_file c9cc02434d2.cif
_cod_data_source_block RT526IS3
_cod_database_code 7123327

loop_
_space_group_symop_operation_xyz
'x, y, z'
'-x+1/2, -y, z+1/2'
'-x, y+1/2, -z+1/2'
'x+1/2, -y+1/2, -z'

loop_
_atom_site_label
_atom_site_type_symbol
_atom_site_fract_x
_atom_site_fract_y
_atom_site_fract_z
_atom_site_U_iso_or_equiv
_atom_site_adp_type
_atom_site_occupancy
_atom_site_site_symmetry_order
_atom_site_calc_flag
_atom_site_refinement_flags_posn
_atom_site_refinement_flags_adp
Ir1 Ir 0.41683(3) 0.34698(2) 0.65537(2) 0.01136(6) Uani 1 1 d . .
N1 N 0.5946(6) 0.3256(3) 0.60868(18) 0.0150(12) Uani 1 1 d . .
C2 C 0.7190(7) 0.2896(5) 0.6260(3) 0.0203(17) Uani 1 1 d . .
H2 H 0.727431 0.272863 0.662748 0.024 Uiso 1 1 calc R U
C3 C 0.8337(8) 0.2763(5) 0.5922(3) 0.0262(19) Uani 1 1 d . .
H3 H 0.919858 0.250712 0.605607 0.031 Uiso 1 1 calc R U
C4 C 0.8236(8) 0.3003(5) 0.5381(3) 0.0284(19) Uani 1 1 d . .
H4 H 0.902515 0.292077 0.514297 0.034 Uiso 1 1 calc R U
C5 C 0.6967(7) 0.3363(6) 0.5201(3) 0.0238(18) Uani 1 1 d . .
H5 H 0.687026 0.352152 0.483229 0.029 Uiso 1 1 calc R U
C6 C 0.5821(8) 0.3497(5) 0.5555(2) 0.0180(12) Uani 1 1 d . .
C7 C 0.4403(7) 0.3859(5) 0.5417(3) 0.0205(7) Uani 1 1 d . .
C8 C 0.4029(9) 0.4118(4) 0.4891(3) 0.0205(7) Uani 1 1 d . .
H8 H 0.472733 0.410152 0.461080 0.025 Uiso 1 1 calc R U
C9 C 0.2652(7) 0.4395(5) 0.4782(3) 0.0205(7) Uani 1 1 d . .
H9 H 0.239066 0.457012 0.442801 0.025 Uiso 1 1 calc R U
C10 C 0.1648(8) 0.4416(5) 0.5195(3) 0.0205(7) Uani 1 1 d . .
H10 H 0.069297 0.460242 0.511856 0.025 Uiso 1 1 calc R U
C11 C 0.2003(8) 0.4171(5) 0.5715(3) 0.0205(7) Uani 1 1 d . .
H11 H 0.128245 0.418099 0.598649 0.025 Uiso 1 1 calc R U
C12 C 0.3414(8) 0.3906(5) 0.5850(3) 0.0205(7) Uani 1 1 d . .
N13 N 0.2233(5) 0.3619(4) 0.6940(2) 0.0137(13) Uani 1 1 d . .
C14 C 0.1752(7) 0.4380(5) 0.7157(3) 0.0177(16) Uani 1 1 d . .
H14 H 0.232727 0.489343 0.712350 0.021 Uiso 1 1 calc R U
C15 C 0.0464(7) 0.4434(6) 0.7424(3) 0.026(2) Uani 1 1 d . .
H15 H 0.013807 0.497942 0.756501 0.031 Uiso 1 1 calc R U
C16 C -0.0354(8) 0.3683(6) 0.7483(3) 0.032(2) Uani 1 1 d . .
H16 H -0.122823 0.370097 0.768154 0.039 Uiso 1 1 calc R U
C17 C 0.0100(8) 0.2914(6) 0.7255(3) 0.0275(19) Uani 1 1 d . .
H17 H -0.046445 0.239719 0.729425 0.033 Uiso 1 1 calc R U
C18 C 0.1392(7) 0.2883(5) 0.6965(3) 0.0186(17) Uani 1 1 d . .
C19 C 0.1932(7) 0.2136(5) 0.6663(3) 0.0162(16) Uani 1 1 d . .
C20 C 0.1194(7) 0.1340(5) 0.6621(3) 0.0243(18) Uani 1 1 d . .
H20 H 0.030921 0.126063 0.680681 0.029 Uiso 1 1 calc R U
C21 C 0.1740(9) 0.0671(5) 0.6312(3) 0.0284(19) Uani 1 1 d . .
H21 H 0.123388 0.013041 0.628206 0.034 Uiso 1 1 calc R U
C22 C 0.3033(9) 0.0787(5) 0.6044(3) 0.027(2) Uani 1 1 d . .
H22 H 0.342153 0.032161 0.583434 0.032 Uiso 1 1 calc R U
C23 C 0.3773(7) 0.1587(6) 0.6080(2) 0.0212(16) Uani 1 1 d . .
H23 H 0.465321 0.165716 0.588924 0.025 Uiso 1 1 calc R U
C24 C 0.3249(7) 0.2279(5) 0.6388(2) 0.0150(16) Uani 1 1 d . .
O25 O 0.5182(5) 0.2796(3) 0.72311(18) 0.0182(11) Uani 1 1 d . .
C26 C 0.5811(8) 0.3114(4) 0.7637(2) 0.0152(14) Uani 1 1 d . .
O27 O 0.6768(5) 0.2713(3) 0.78928(19) 0.0205(12) Uani 1 1 d . .
C28 C 0.5394(7) 0.4016(5) 0.7853(3) 0.0138(16) Uani 1 1 d . .
H28 H 0.614478 0.418929 0.812123 0.017 Uiso 1 1 calc R U
C28B C 0.3971(8) 0.3946(5) 0.8156(3) 0.0214(17) Uani 1 1 d . .
H00A H 0.322102 0.373919 0.790209 0.026 Uiso 1 1 calc R U
H00B H 0.368920 0.453998 0.827964 0.026 Uiso 1 1 calc R U
C29 C 0.3993(8) 0.3329(5) 0.8644(2) 0.0211(16) Uani 1 1 d . .
H29 H 0.440046 0.275517 0.852119 0.025 Uiso 1 1 calc R U
C30 C 0.2475(9) 0.3157(6) 0.8842(3) 0.043(2) Uani 1 1 d . .
H30A H 0.202776 0.371234 0.895079 0.064 Uiso 1 1 calc R U
H30B H 0.250571 0.275604 0.915093 0.064 Uiso 1 1 calc R U
H30C H 0.190855 0.288981 0.855119 0.064 Uiso 1 1 calc R U
C31 C 0.4932(8) 0.3657(6) 0.9105(3) 0.031(2) Uani 1 1 d . .
H31A H 0.456862 0.422477 0.923199 0.046 Uiso 1 1 calc R U
H31B H 0.592536 0.372619 0.897748 0.046 Uiso 1 1 calc R U
H31C H 0.490874 0.323124 0.940092 0.046 Uiso 1 1 calc R U
N32 N 0.5375(5) 0.4705(4) 0.7429(2) 0.0130(12) Uani 1 1 d . .
C33 C 0.5868(8) 0.5536(4) 0.7549(2) 0.0185(14) Uani 1 1 d . .
H33 H 0.616848 0.574389 0.789191 0.022 Uiso 1 1 calc R U
C34 C 0.5843(9) 0.5993(4) 0.7089(2) 0.0204(15) Uani 1 1 d . .
H34 H 0.610416 0.659230 0.704569 0.024 Uiso 1 1 calc R U
N35 N 0.5367(5) 0.5432(4) 0.66886(19) 0.0136(13) Uani 1 1 d . .
C36 C 0.5040(6) 0.4616(5) 0.6890(3) 0.0131(15) Uani 1 1 d . .
C37 C 0.5458(7) 0.5683(5) 0.6123(3) 0.0154(16) Uani 1 1 d . .
C38 C 0.6801(7) 0.5595(5) 0.5874(3) 0.0192(16) Uani 1 1 d . .
C39 C 0.6933(7) 0.5904(5) 0.5349(3) 0.0217(17) Uani 1 1 d . .
H39 H 0.783491 0.585191 0.517065 0.026 Uiso 1 1 calc R U
C40 C 0.5790(9) 0.6285(4) 0.5078(2) 0.0217(15) Uani 1 1 d . .
C41 C 0.4484(7) 0.6361(4) 0.5341(3) 0.0172(16) Uani 1 1 d . .
H41 H 0.369898 0.662511 0.515636 0.021 Uiso 1 1 calc R U
C42 C 0.4270(9) 0.6065(4) 0.5870(2) 0.0166(14) Uani 1 1 d . .
C43 C 0.8087(7) 0.5230(6) 0.6166(3) 0.029(2) Uani 1 1 d . .
H43A H 0.838873 0.564298 0.644728 0.043 Uiso 1 1 calc R U
H43B H 0.887797 0.514297 0.590995 0.043 Uiso 1 1 calc R U
H43C H 0.783159 0.466602 0.633099 0.043 Uiso 1 1 calc R U
C44 C 0.5995(9) 0.6643(6) 0.4511(2) 0.034(2) Uani 1 1 d . .
H44A H 0.701355 0.678199 0.445335 0.051 Uiso 1 1 calc R U
H44B H 0.541615 0.717635 0.446603 0.051 Uiso 1 1 calc R U
H44C H 0.568646 0.620040 0.424799 0.051 Uiso 1 1 calc R U
C45 C 0.2864(7) 0.6192(5) 0.6152(3) 0.0214(18) Uani 1 1 d . .
H45A H 0.266151 0.567888 0.637819 0.032 Uiso 1 1 calc R U
H45B H 0.209529 0.626026 0.588402 0.032 Uiso 1 1 calc R U
H45C H 0.291175 0.671937 0.637758 0.032 Uiso 1 1 calc R U
O101 O 0.7609(6) 0.1253(4) 0.7302(2) 0.0336(14) Uani 1 1 d D .
H1W H 0.740(8) 0.172(4) 0.751(3) 0.050 Uiso 1 1 d D .
H2W H 0.688(6) 0.121(6) 0.707(3) 0.050 Uiso 1 1 d D .

loop_
_atom_site_aniso_label
_atom_site_aniso_U_11
_atom_site_aniso_U_22
_atom_site_aniso_U_33
_atom_site_aniso_U_23
_atom_site_aniso_U_13
_atom_site_aniso_U_12
Ir1 0.01418(10) 0.00967(11) 0.01022(10) -0.00041(12) -0.00057(12) 0.00032(13)
N1 0.021(3) 0.012(3) 0.011(2) -0.003(2) 0.003(3) -0.003(3)
C2 0.022(4) 0.024(5) 0.015(4) 0.001(3) -0.003(3) 0.006(3)
C3 0.021(4) 0.024(5) 0.033(5) -0.003(4) 0.003(3) 0.010(3)
C4 0.034(4) 0.022(5) 0.030(4) -0.004(4) 0.010(4) 0.011(4)
C5 0.033(4) 0.026(5) 0.012(3) 0.009(4) 0.008(3) 0.006(4)
C6 0.026(3) 0.016(3) 0.012(3) -0.002(3) 0.001(3) 0.002(5)
C7 0.0295(17) 0.0159(17) 0.0161(15) 0.0014(13) -0.0054(13) 0.0017(14)
C8 0.0295(17) 0.0159(17) 0.0161(15) 0.0014(13) -0.0054(13) 0.0017(14)
C9 0.0295(17) 0.0159(17) 0.0161(15) 0.0014(13) -0.0054(13) 0.0017(14)
C10 0.0295(17) 0.0159(17) 0.0161(15) 0.0014(13) -0.0054(13) 0.0017(14)
C11 0.0295(17) 0.0159(17) 0.0161(15) 0.0014(13) -0.0054(13) 0.0017(14)
C12 0.0295(17) 0.0159(17) 0.0161(15) 0.0014(13) -0.0054(13) 0.0017(14)
N13 0.017(3) 0.011(4) 0.013(3) 0.000(2) 0.002(2) -0.002(2)
C14 0.016(4) 0.015(4) 0.022(4) 0.001(3) -0.001(3) -0.001(3)
C15 0.021(4) 0.026(5) 0.030(4) -0.011(4) 0.003(3) 0.004(4)
C16 0.018(4) 0.041(7) 0.037(5) -0.012(4) 0.007(3) -0.007(4)
C17 0.025(4) 0.021(5) 0.036(5) 0.001(4) 0.004(4) -0.007(3)
C18 0.015(3) 0.022(5) 0.019(4) 0.001(3) -0.007(3) -0.004(3)
C19 0.020(3) 0.012(4) 0.016(4) 0.001(3) -0.007(3) -0.004(3)
C20 0.028(4) 0.020(5) 0.025(4) 0.007(3) -0.012(3) -0.005(3)
C21 0.042(5) 0.016(5) 0.028(4) 0.000(4) -0.022(4) -0.009(4)
C22 0.053(5) 0.010(4) 0.017(4) -0.005(3) -0.019(4) 0.007(4)
C23 0.034(4) 0.015(4) 0.015(3) 0.000(4) -0.007(3) 0.000(4)
C24 0.027(4) 0.006(4) 0.012(4) 0.000(3) -0.014(3) 0.004(3)
O25 0.028(3) 0.014(3) 0.013(2) 0.003(2) -0.007(2) 0.001(2)
C26 0.014(3) 0.016(4) 0.016(3) 0.009(3) 0.007(4) -0.003(4)
O27 0.020(3) 0.019(3) 0.023(3) 0.003(2) -0.004(2) -0.001(2)
C28 0.020(4) 0.013(4) 0.009(3) 0.002(3) -0.001(3) -0.001(3)
C28B 0.022(4) 0.028(5) 0.015(3) 0.002(3) 0.002(3) 0.000(4)
C29 0.027(4) 0.015(4) 0.021(3) 0.002(3) 0.006(3) -0.005(4)
C30 0.035(5) 0.056(7) 0.037(5) 0.008(5) 0.013(4) -0.010(5)
C31 0.045(5) 0.025(6) 0.024(4) 0.006(4) 0.001(3) -0.001(4)
N32 0.019(3) 0.010(3) 0.010(3) 0.003(2) -0.004(2) -0.001(2)
C33 0.026(3) 0.013(4) 0.017(3) -0.001(3) -0.009(4) 0.000(4)
C34 0.027(4) 0.008(4) 0.026(4) -0.003(3) -0.007(4) -0.007(4)
N35 0.018(3) 0.010(3) 0.014(3) 0.003(2) -0.003(2) 0.000(2)
C36 0.010(3) 0.011(4) 0.018(4) -0.003(3) 0.005(3) 0.001(3)
C37 0.028(4) 0.005(4) 0.013(3) 0.000(3) 0.001(3) -0.005(3)
C38 0.028(4) 0.012(4) 0.017(4) -0.004(3) -0.003(3) -0.001(3)
C39 0.022(4) 0.021(5) 0.022(4) 0.000(3) 0.003(3) -0.001(3)
C40 0.033(4) 0.017(4) 0.015(3) 0.003(3) -0.002(4) -0.003(4)
C41 0.027(4) 0.008(4) 0.017(3) 0.002(3) -0.008(3) 0.002(3)
C42 0.025(4) 0.010(4) 0.015(3) -0.002(3) -0.006(3) -0.002(4)
C43 0.026(4) 0.032(5) 0.028(4) 0.000(4) 0.000(3) 0.006(4)
C44 0.036(4) 0.047(6) 0.020(4) 0.010(4) -0.002(3) 0.008(5)
C45 0.028(4) 0.019(5) 0.016(4) 0.003(3) -0.004(3) 0.000(3)
O101 0.030(3) 0.018(3) 0.053(4) 0.000(3) 0.003(3) 0.004(3)

loop_
_atom_type_symbol
_atom_type_description
_atom_type_scat_dispersion_real
_atom_type_scat_dispersion_imag
_atom_type_scat_source
C C 0.0033 0.0016 'International Tables Vol C Tables 4.2.6.8 and 6.1.1.4'
H H 0.0000 0.0000 'International Tables Vol C Tables 4.2.6.8 and 6.1.1.4'
Ir Ir -1.4442 7.9887 'International Tables Vol C Tables 4.2.6.8 and 6.1.1.4'
N N 0.0061 0.0033 'International Tables Vol C Tables 4.2.6.8 and 6.1.1.4'
O O 0.0106 0.0060 'International Tables Vol C Tables 4.2.6.8 and 6.1.1.4'

loop_
_geom_angle_atom_site_label_1
_geom_angle_atom_site_label_2
_geom_angle_atom_site_label_3
_geom_angle
C12 Ir1 N1 80.8(3)
C12 Ir1 C24 88.4(3)
N1 Ir1 C24 94.7(2)
C12 Ir1 N13 93.7(3)
N1 Ir1 N13 172.5(2)
C24 Ir1 N13 80.0(3)
C12 Ir1 C36 101.9(3)
N1 Ir1 C36 92.6(2)
C24 Ir1 C36 168.2(2)
N13 Ir1 C36 93.5(2)
C12 Ir1 O25 169.1(2)
N1 Ir1 O25 90.75(19)
C24 Ir1 O25 85.4(2)
N13 Ir1 O25 94.05(19)
C36 Ir1 O25 85.3(2)
C2 N1 C6 119.1(6)
C2 N1 Ir1 125.2(4)
C6 N1 Ir1 115.7(5)
N1 C2 C3 122.1(6)
N1 C2 H2 119.0
C3 C2 H2 119.0
C2 C3 C4 119.8(7)
C2 C3 H3 120.1
C4 C3 H3 120.1
C5 C4 C3 118.4(7)
C5 C4 H4 120.8
C3 C4 H4 120.8
C4 C5 C6 120.5(6)
C4 C5 H5 119.7
C6 C5 H5 119.7
N1 C6 C5 120.0(6)
N1 C6 C7 113.6(6)
C5 C6 C7 126.3(5)
C8 C7 C12 122.0(7)
C8 C7 C6 122.9(6)
C12 C7 C6 115.0(6)
C9 C8 C7 119.8(7)
C9 C8 H8 120.1
C7 C8 H8 120.1
C8 C9 C10 119.4(6)
C8 C9 H9 120.3
C10 C9 H9 120.3
C11 C10 C9 121.5(7)
C11 C10 H10 119.3
C9 C10 H10 119.3
C10 C11 C12 121.4(7)
C10 C11 H11 119.3
C12 C11 H11 119.3
C11 C12 C7 115.8(6)
C11 C12 Ir1 129.0(5)
C7 C12 Ir1 114.8(5)
C14 N13 C18 119.6(6)
C14 N13 Ir1 124.8(5)
C18 N13 Ir1 115.6(5)
N13 C14 C15 122.2(7)
N13 C14 H14 118.9
C15 C14 H14 118.9
C14 C15 C16 118.8(7)
C14 C15 H15 120.6
C16 C15 H15 120.6
C17 C16 C15 119.7(7)
C17 C16 H16 120.1
C15 C16 H16 120.1
C16 C17 C18 120.4(8)
C16 C17 H17 119.8
C18 C17 H17 119.8
N13 C18 C17 119.1(7)
N13 C18 C19 114.9(6)
C17 C18 C19 126.0(7)
C20 C19 C24 121.3(7)
C20 C19 C18 123.4(6)
C24 C19 C18 115.3(6)
C21 C20 C19 120.4(7)
C21 C20 H20 119.8
C19 C20 H20 119.8
C20 C21 C22 119.6(7)
C20 C21 H21 120.2
C22 C21 H21 120.2
C21 C22 C23 120.5(7)
C21 C22 H22 119.8
C23 C22 H22 119.8
C24 C23 C22 121.5(7)
C24 C23 H23 119.3
C22 C23 H23 119.3
C23 C24 C19 116.8(6)
C23 C24 Ir1 129.6(5)
C19 C24 Ir1 113.5(5)
C26 O25 Ir1 129.4(4)
O27 C26 O25 123.1(6)
O27 C26 C28 116.3(6)
O25 C26 C28 120.5(6)
N32 C28 C26 113.0(5)
N32 C28 C28B 112.9(5)
C26 C28 C28B 109.3(6)
N32 C28 H28 107.1
C26 C28 H28 107.1
C28B C28 H28 107.1
C28 C28B C29 114.9(6)
C28 C28B H00A 108.5
C29 C28B H00A 108.5
C28 C28B H00B 108.5
C29 C28B H00B 108.5
H00A C28B H00B 107.5
C30 C29 C31 110.4(6)
C30 C29 C28B 110.4(6)
C31 C29 C28B 113.6(6)
C30 C29 H29 107.4
C31 C29 H29 107.4
C28B C29 H29 107.4
C29 C30 H30A 109.5
C29 C30 H30B 109.5
H30A C30 H30B 109.5
C29 C30 H30C 109.5
H30A C30 H30C 109.5
H30B C30 H30C 109.5
C29 C31 H31A 109.5
C29 C31 H31B 109.5
H31A C31 H31B 109.5
C29 C31 H31C 109.5
H31A C31 H31C 109.5
H31B C31 H31C 109.5
C36 N32 C33 111.9(5)
C36 N32 C28 128.4(6)
C33 N32 C28 119.4(5)
C34 C33 N32 106.7(5)
C34 C33 H33 126.6
N32 C33 H33 126.6
C33 C34 N35 107.3(6)
C33 C34 H34 126.3
N35 C34 H34 126.3
C36 N35 C34 111.6(5)
C36 N35 C37 127.0(6)
C34 N35 C37 120.8(6)
N35 C36 N32 102.4(6)
N35 C36 Ir1 133.9(5)
N32 C36 Ir1 123.6(5)
C42 C37 C38 123.0(6)
C42 C37 N35 119.8(6)
C38 C37 N35 116.9(6)
C39 C38 C37 117.5(6)
C39 C38 C43 120.4(6)
C37 C38 C43 122.0(6)
C40 C39 C38 121.9(7)
C40 C39 H39 119.0
C38 C39 H39 119.0
C41 C40 C39 118.6(6)
C41 C40 C44 121.2(7)
C39 C40 C44 120.2(7)
C40 C41 C42 122.7(6)
C40 C41 H41 118.7
C42 C41 H41 118.7
C37 C42 C41 116.3(7)
C37 C42 C45 122.2(6)
C41 C42 C45 121.4(6)
C38 C43 H43A 109.5
C38 C43 H43B 109.5
H43A C43 H43B 109.5
C38 C43 H43C 109.5
H43A C43 H43C 109.5
H43B C43 H43C 109.5
C40 C44 H44A 109.5
C40 C44 H44B 109.5
H44A C44 H44B 109.5
C40 C44 H44C 109.5
H44A C44 H44C 109.5
H44B C44 H44C 109.5
C42 C45 H45A 109.5
C42 C45 H45B 109.5
H45A C45 H45B 109.5
C42 C45 H45C 109.5
H45A C45 H45C 109.5
H45B C45 H45C 109.5
H1W O101 H2W 105(6)

loop_
_geom_bond_atom_site_label_1
_geom_bond_atom_site_label_2
_geom_bond_distance
Ir1 C12 1.994(7)
Ir1 N1 2.042(5)
Ir1 C24 2.044(7)
Ir1 N13 2.049(5)
Ir1 C36 2.097(7)
Ir1 O25 2.181(4)
N1 C2 1.349(8)
N1 C6 1.374(7)
C2 C3 1.369(9)
C2 H2 0.9500
C3 C4 1.393(10)
C3 H3 0.9500
C4 C5 1.373(9)
C4 H4 0.9500
C5 C6 1.395(9)
C5 H5 0.9500
C6 C7 1.468(10)
C7 C8 1.406(8)
C7 C12 1.416(9)
C8 C9 1.372(10)
C8 H8 0.9500
C9 C10 1.384(9)
C9 H9 0.9500
C10 C11 1.382(9)
C10 H10 0.9500
C11 C12 1.411(10)
C11 H11 0.9500
N13 C14 1.353(9)
N13 C18 1.367(9)
C14 C15 1.370(9)
C14 H14 0.9500
C15 C16 1.380(10)
C15 H15 0.9500
C16 C17 1.366(11)
C16 H16 0.9500
C17 C18 1.400(9)
C17 H17 0.9500
C18 C19 1.450(10)
C19 C20 1.397(9)
C19 C24 1.418(9)
C20 C21 1.371(10)
C20 H20 0.9500
C21 C22 1.384(11)
C21 H21 0.9500
C22 C23 1.400(11)
C22 H22 0.9500
C23 C24 1.390(10)
C23 H23 0.9500
O25 C26 1.260(8)
C26 O27 1.251(8)
C26 C28 1.523(9)
C28 N32 1.484(8)
C28 C28B 1.524(9)
C28 H28 1.0000
C28B C29 1.532(9)
C28B H00A 0.9900
C28B H00B 0.9900
C29 C30 1.516(10)
C29 C31 1.521(9)
C29 H29 1.0000
C30 H30A 0.9800
C30 H30B 0.9800
C30 H30C 0.9800
C31 H31A 0.9800
C31 H31B 0.9800
C31 H31C 0.9800
N32 C36 1.378(8)
N32 C33 1.378(8)
C33 C34 1.335(8)
C33 H33 0.9500
C34 N35 1.382(8)
C34 H34 0.9500
N35 C36 1.372(9)
N35 C37 1.455(8)
C37 C42 1.397(9)
C37 C38 1.398(9)
C38 C39 1.390(10)
C38 C43 1.503(9)
C39 C40 1.384(9)
C39 H39 0.9500
C40 C41 1.383(10)
C40 C44 1.519(8)
C41 C42 1.399(8)
C41 H41 0.9500
C42 C45 1.494(10)
C43 H43A 0.9800
C43 H43B 0.9800
C43 H43C 0.9800
C44 H44A 0.9800
C44 H44B 0.9800
C44 H44C 0.9800
C45 H45A 0.9800
C45 H45B 0.9800
C45 H45C 0.9800
O101 H1W 0.90(3)
O101 H2W 0.89(3)

loop_
_geom_torsion_atom_site_label_1
_geom_torsion_atom_site_label_2
_geom_torsion_atom_site_label_3
_geom_torsion_atom_site_label_4
_geom_torsion
C6 N1 C2 C3 0.1(11)
Ir1 N1 C2 C3 179.3(6)
N1 C2 C3 C4 0.0(12)
C2 C3 C4 C5 -0.6(12)
C3 C4 C5 C6 1.1(12)
C2 N1 C6 C5 0.4(10)
Ir1 N1 C6 C5 -178.9(6)
C2 N1 C6 C7 178.5(6)
Ir1 N1 C6 C7 -0.8(8)
C4 C5 C6 N1 -1.1(12)
C4 C5 C6 C7 -178.9(8)
N1 C6 C7 C8 -177.7(6)
C5 C6 C7 C8 0.2(12)
N1 C6 C7 C12 0.5(9)
C5 C6 C7 C12 178.4(7)
C12 C7 C8 C9 -2.6(11)
C6 C7 C8 C9 175.5(7)
C7 C8 C9 C10 0.1(11)
C8 C9 C10 C11 0.5(11)
C9 C10 C11 C12 1.3(12)
C10 C11 C12 C7 -3.6(11)
C10 C11 C12 Ir1 -176.6(6)
C8 C7 C12 C11 4.2(11)
C6 C7 C12 C11 -174.0(7)
C8 C7 C12 Ir1 178.2(6)
C6 C7 C12 Ir1 0.0(8)
C18 N13 C14 C15 2.7(10)
Ir1 N13 C14 C15 -178.2(5)
N13 C14 C15 C16 1.5(11)
C14 C15 C16 C17 -3.0(11)
C15 C16 C17 C18 0.3(12)
C14 N13 C18 C17 -5.4(10)
Ir1 N13 C18 C17 175.4(5)
C14 N13 C18 C19 172.8(6)
Ir1 N13 C18 C19 -6.4(7)
C16 C17 C18 N13 3.9(11)
C16 C17 C18 C19 -174.1(7)
N13 C18 C19 C20 -177.2(6)
C17 C18 C19 C20 0.9(11)
N13 C18 C19 C24 0.0(9)
C17 C18 C19 C24 178.0(6)
C24 C19 C20 C21 0.5(10)
C18 C19 C20 C21 177.5(6)
C19 C20 C21 C22 0.3(11)
C20 C21 C22 C23 -1.0(11)
C21 C22 C23 C24 0.8(11)
C22 C23 C24 C19 0.0(9)
C22 C23 C24 Ir1 175.0(5)
C20 C19 C24 C23 -0.7(9)
C18 C19 C24 C23 -177.9(6)
C20 C19 C24 Ir1 -176.5(5)
C18 C19 C24 Ir1 6.3(7)
Ir1 O25 C26 O27 -153.6(5)
Ir1 O25 C26 C28 28.3(9)
O27 C26 C28 N32 130.8(6)
O25 C26 C28 N32 -51.0(8)
O27 C26 C28 C28B -102.6(7)
O25 C26 C28 C28B 75.6(7)
N32 C28 C28B C29 -172.5(6)
C26 C28 C28B C29 60.8(7)
C28 C28B C29 C30 -167.9(6)
C28 C28B C29 C31 67.5(8)
C26 C28 N32 C36 31.9(9)
C28B C28 N32 C36 -92.7(7)
C26 C28 N32 C33 -141.4(7)
C28B C28 N32 C33 93.9(7)
C36 N32 C33 C34 0.5(8)
C28 N32 C33 C34 174.9(6)
N32 C33 C34 N35 -1.4(9)
C33 C34 N35 C36 1.9(9)
C33 C34 N35 C37 -169.1(6)
C34 N35 C36 N32 -1.5(7)
C37 N35 C36 N32 168.8(5)
C34 N35 C36 Ir1 175.9(5)
C37 N35 C36 Ir1 -13.8(9)
C33 N32 C36 N35 0.6(7)
C28 N32 C36 N35 -173.2(5)
C33 N32 C36 Ir1 -177.2(5)
C28 N32 C36 Ir1 9.1(8)
C36 N35 C37 C42 95.5(8)
C34 N35 C37 C42 -95.0(8)
C36 N35 C37 C38 -90.0(8)
C34 N35 C37 C38 79.5(8)
C42 C37 C38 C39 -0.3(11)
N35 C37 C38 C39 -174.5(6)
C42 C37 C38 C43 176.3(7)
N35 C37 C38 C43 2.1(10)
C37 C38 C39 C40 0.0(11)
C43 C38 C39 C40 -176.7(7)
C38 C39 C40 C41 0.3(11)
C38 C39 C40 C44 177.9(7)
C39 C40 C41 C42 -0.3(10)
C44 C40 C41 C42 -177.9(7)
C38 C37 C42 C41 0.2(10)
N35 C37 C42 C41 174.4(6)
C38 C37 C42 C45 -177.1(6)
N35 C37 C42 C45 -2.9(10)
C40 C41 C42 C37 0.0(10)
C40 C41 C42 C45 177.3(6)
